data_7008364
loop_
_publ_author_name
'Elhaik, Jerome'
'Evans, David J.'
'Kilner, Colin A.'
'Halcrow, Malcolm A.'

_publ_section_title
;
 A structural, magnetic and M\"ossbauer spectroscopic study of an
 unusual angular Jahn-Teller distortion in a series of high-spin
 iron(II) complexes.
;
_journal_issue 9
_journal_name_full 'Dalton transactions (Cambridge, England : 2003)'
_journal_page_first 1693
_journal_page_last 1700
_journal_paper_doi 10.1039/b502175h
_journal_year 2005
_chemical_formula_moiety 'C22 H18 Fe N10, 2[Cl O4]'
_chemical_formula_sum 'C22 H18 Cl2 Fe N10 O8'
_chemical_formula_weight 677.21
_chemical_name_systematic
;
Bis-[2,6-dipyrazol-1-ylpyridine]iron(II) diperchlorate
;
_space_group_IT_number 15
_symmetry_cell_setting monoclinic
_symmetry_space_group_name_Hall '-C 2yc'
_symmetry_space_group_name_H-M 'C 1 2/c 1'
_atom_sites_solution_hydrogens geom
_atom_sites_solution_primary direct
_atom_sites_solution_secondary difmap
_audit_creation_method SHELXL-97
_cell_angle_alpha 90.00
_cell_angle_beta 99.4384(14)
_cell_angle_gamma 90.00
_cell_formula_units_Z 4
_cell_length_a 14.3860(3)
_cell_length_b 9.2460(2)
_cell_length_c 20.1033(4)
_cell_measurement_reflns_used 13839
_cell_measurement_temperature 150(2)
_cell_measurement_theta_max 27.48
_cell_measurement_theta_min 2.63
_cell_volume 2637.80(10)
_computing_cell_refinement 'DENZO-SMN (Otwinowski & Minor, 1997)'
_computing_data_collection 'COLLECT (Nonius, 1999)'
_computing_data_reduction 'DENZO-SMN (Otwinowski & Minor, 1997)'
_computing_molecular_graphics 'ORTEX (McArdle, 1995)'
_computing_publication_material 'local program'
_computing_structure_refinement 'SHELXL-97 (Sheldrick, 1997)'
_computing_structure_solution 'SHELXS-97 (Sheldrick, 1990)'
_diffrn_ambient_temperature 150(2)
_diffrn_detector_area_resol_mean 9.091
_diffrn_measured_fraction_theta_full 0.998
_diffrn_measured_fraction_theta_max 0.998
_diffrn_measurement_device_type 'Nonius KappaCCD diffractometer'
_diffrn_measurement_method '/w and /f scans'
_diffrn_radiation_monochromator graphite
_diffrn_radiation_source 'fine-focus sealed tube'
_diffrn_radiation_type MoK\a
_diffrn_radiation_wavelength 0.71073
_diffrn_reflns_av_R_equivalents 0.0513
_diffrn_reflns_av_sigmaI/netI 0.0466
_diffrn_reflns_limit_h_max 16
_diffrn_reflns_limit_h_min -18
_diffrn_reflns_limit_k_max 12
_diffrn_reflns_limit_k_min -11
_diffrn_reflns_limit_l_max 25
_diffrn_reflns_limit_l_min -26
_diffrn_reflns_number 13839
_diffrn_reflns_theta_full 27.48
_diffrn_reflns_theta_max 27.48
_diffrn_reflns_theta_min 2.63
_exptl_absorpt_coefficient_mu 0.844
_exptl_absorpt_correction_T_max 0.913
_exptl_absorpt_correction_T_min 0.810
_exptl_absorpt_correction_type multi-scan
_exptl_absorpt_process_details
;
Using multiple and symmetry-related data measurements via the program SORTAV
See R.H. Blessing, Acta Cryst (1995), A51, 33-38
;
_exptl_crystal_colour Yellow
_exptl_crystal_density_diffrn 1.705
_exptl_crystal_density_method 'not measured'
_exptl_crystal_description 'Rectamgular prism'
_exptl_crystal_F_000 1376
_exptl_crystal_size_max 0.26
_exptl_crystal_size_mid 0.18
_exptl_crystal_size_min 0.11
_refine_diff_density_max 0.629
_refine_diff_density_min -0.877
_refine_diff_density_rms 0.205
_refine_ls_extinction_coef 0.0023(5)
_refine_ls_extinction_expression Fc^*^=kFc[1+0.001xFc^2^\l^3^/sin(2\q)]^-1/4^
_refine_ls_extinction_method SHELXL
_refine_ls_goodness_of_fit_ref 1.060
_refine_ls_hydrogen_treatment constr
_refine_ls_matrix_type full
_refine_ls_number_parameters 196
_refine_ls_number_reflns 3013
_refine_ls_number_restraints 0
_refine_ls_restrained_S_all 1.060
_refine_ls_R_factor_all 0.0557
_refine_ls_R_factor_gt 0.0376
_refine_ls_shift/su_max 0.001
_refine_ls_shift/su_mean 0.000
_refine_ls_structure_factor_coef Fsqd
_refine_ls_weighting_details 'calc w=1/[\s^2^(Fo^2^)+(0.0475P)^2^+3.9495P] where P=(Fo^2^+2Fc^2^)/3'
_refine_ls_weighting_scheme calc
_refine_ls_wR_factor_gt 0.0957
_refine_ls_wR_factor_ref 0.1052
_reflns_number_gt 2524
_reflns_number_total 3013
_reflns_threshold_expression >2sigma(I)
_cod_data_source_file b502175h.txt
_cod_data_source_block c:\datasets\leeds\mh87\mh87
_cod_depositor_comments
;
The following automatic conversions were performed:
'_symmetry_cell_setting' value 'Monoclinic' changed to 'monoclinic'
according to '/home/saulius/struct/CIF-dictionaries/cif_core.dic'
dictionary named 'cif_core.dic' version 2.4.1 from 2010-06-29.

Automatic conversion script
Id: cif_fix_enum 1527 2010-12-29 10:47:43Z saulius 
;
_cod_original_cell_volume 2637.76(10)
_cod_original_sg_symbol_H-M 'C 2/c'
_cod_database_code 7008364

loop_
_symmetry_equiv_pos_as_xyz
'x, y, z'
'-x, y, -z+1/2'
'x+1/2, y+1/2, z'
'-x+1/2, y+1/2, -z+1/2'
'-x, -y, -z'
'x, -y, z-1/2'
'-x+1/2, -y+1/2, -z'
'x+1/2, -y+1/2, z-1/2'

loop_
_atom_site_label
_atom_site_type_symbol
_atom_site_fract_x
_atom_site_fract_y
_atom_site_fract_z
_atom_site_U_iso_or_equiv
_atom_site_adp_type
_atom_site_occupancy
_atom_site_symmetry_multiplicity
_atom_site_calc_flag
_atom_site_refinement_flags
_atom_site_disorder_assembly
_atom_site_disorder_group
Fe1 Fe 0.0000 0.69509(4) 0.2500 0.02221(15) Uani 1 2 d S . .
N2 N 0.01443(12) 0.74454(19) 0.35660(8) 0.0225(4) Uani 1 1 d . . .
C3 C -0.03005(14) 0.6655(2) 0.39681(10) 0.0229(4) Uani 1 1 d . . .
C4 C -0.02808(15) 0.6954(2) 0.46449(10) 0.0279(5) Uani 1 1 d . . .
H4 H -0.0627 0.6394 0.4916 0.034 Uiso 1 1 calc R . .
C5 C 0.02697(16) 0.8113(2) 0.49052(11) 0.0310(5) Uani 1 1 d . . .
H5 H 0.0300 0.8363 0.5367 0.037 Uiso 1 1 calc R . .
C6 C 0.07796(16) 0.8920(3) 0.45067(11) 0.0300(5) Uani 1 1 d . . .
H6 H 0.1179 0.9692 0.4688 0.036 Uiso 1 1 calc R . .
C7 C 0.06774(14) 0.8545(2) 0.38342(10) 0.0248(4) Uani 1 1 d . . .
N8 N -0.07716(12) 0.54606(19) 0.36366(8) 0.0236(4) Uani 1 1 d . . .
N9 N -0.06758(12) 0.5215(2) 0.29792(8) 0.0251(4) Uani 1 1 d . . .
C10 C -0.10418(15) 0.3915(2) 0.28340(11) 0.0277(5) Uani 1 1 d . . .
H10 H -0.1078 0.3454 0.2408 0.033 Uiso 1 1 calc R . .
C11 C -0.13716(16) 0.3305(2) 0.33961(11) 0.0299(5) Uani 1 1 d . . .
H11 H -0.1661 0.2387 0.3421 0.036 Uiso 1 1 calc R . .
C12 C -0.11854(15) 0.4312(2) 0.38946(11) 0.0279(5) Uani 1 1 d . . .
H12 H -0.1320 0.4229 0.4340 0.034 Uiso 1 1 calc R . .
N13 N 0.11370(12) 0.92549(19) 0.33611(9) 0.0255(4) Uani 1 1 d . . .
N14 N 0.10695(12) 0.8672(2) 0.27286(9) 0.0262(4) Uani 1 1 d . . .
C15 C 0.15616(15) 0.9567(2) 0.24009(11) 0.0295(5) Uani 1 1 d . . .
H15 H 0.1644 0.9444 0.1945 0.035 Uiso 1 1 calc R . .
C16 C 0.19418(16) 1.0715(3) 0.28128(12) 0.0326(5) Uani 1 1 d . . .
H16 H 0.2319 1.1487 0.2694 0.039 Uiso 1 1 calc R . .
C17 C 0.16578(16) 1.0493(2) 0.34197(12) 0.0314(5) Uani 1 1 d . . .
H17 H 0.1796 1.1088 0.3809 0.038 Uiso 1 1 calc R . .
Cl18 Cl 0.29743(4) 0.95837(7) 0.08946(3) 0.03291(18) Uani 1 1 d . . .
O19 O 0.21843(16) 0.8670(3) 0.09178(12) 0.0763(8) Uani 1 1 d . . .
O20 O 0.38256(14) 0.8765(2) 0.10612(9) 0.0470(5) Uani 1 1 d . . .
O21 O 0.29790(15) 1.0723(2) 0.13840(12) 0.0561(6) Uani 1 1 d . . .
O22 O 0.29469(17) 1.0166(4) 0.02358(11) 0.0870(10) Uani 1 1 d . . .

loop_
_atom_site_aniso_label
_atom_site_aniso_U_11
_atom_site_aniso_U_22
_atom_site_aniso_U_33
_atom_site_aniso_U_23
_atom_site_aniso_U_13
_atom_site_aniso_U_12
Fe1 0.0271(2) 0.0235(2) 0.0168(2) 0.000 0.00563(16) 0.000
N2 0.0246(8) 0.0239(9) 0.0191(8) -0.0003(7) 0.0037(6) 0.0008(7)
C3 0.0231(9) 0.0263(11) 0.0195(9) 0.0010(8) 0.0038(8) 0.0036(8)
C4 0.0326(11) 0.0328(12) 0.0193(10) 0.0018(8) 0.0068(8) 0.0074(9)
C5 0.0404(12) 0.0338(12) 0.0182(10) -0.0033(8) 0.0027(9) 0.0102(10)
C6 0.0333(11) 0.0309(12) 0.0241(10) -0.0045(9) -0.0001(9) 0.0028(9)
C7 0.0239(10) 0.0256(11) 0.0249(10) 0.0007(8) 0.0042(8) 0.0030(8)
N8 0.0276(9) 0.0269(9) 0.0171(8) 0.0014(7) 0.0062(7) -0.0003(7)
N9 0.0285(9) 0.0293(10) 0.0180(8) 0.0005(7) 0.0051(7) 0.0003(7)
C10 0.0309(11) 0.0278(11) 0.0241(10) 0.0000(8) 0.0033(8) -0.0017(9)
C11 0.0321(11) 0.0287(12) 0.0291(11) 0.0050(9) 0.0055(9) -0.0038(9)
C12 0.0291(11) 0.0324(12) 0.0227(10) 0.0066(9) 0.0057(8) -0.0001(9)
N13 0.0283(9) 0.0249(9) 0.0235(9) -0.0027(7) 0.0043(7) 0.0002(7)
N14 0.0275(9) 0.0285(10) 0.0233(8) -0.0012(7) 0.0059(7) -0.0001(7)
C15 0.0286(11) 0.0307(12) 0.0299(11) 0.0070(9) 0.0067(9) 0.0010(9)
C16 0.0294(11) 0.0266(11) 0.0412(13) 0.0055(10) 0.0041(10) -0.0027(9)
C17 0.0301(11) 0.0238(11) 0.0388(12) -0.0023(9) 0.0008(9) -0.0016(9)
Cl18 0.0307(3) 0.0439(4) 0.0257(3) 0.0045(2) 0.0093(2) 0.0004(2)
O19 0.0525(13) 0.111(2) 0.0726(15) -0.0420(15) 0.0308(12) -0.0446(13)
O20 0.0477(11) 0.0526(12) 0.0403(10) 0.0034(9) 0.0059(8) 0.0149(9)
O21 0.0606(13) 0.0401(11) 0.0762(14) -0.0163(10) 0.0362(11) -0.0047(10)
O22 0.0726(16) 0.150(3) 0.0456(12) 0.0538(15) 0.0303(11) 0.0529(17)

loop_
_atom_type_symbol
_atom_type_description
_atom_type_scat_dispersion_real
_atom_type_scat_dispersion_imag
_atom_type_scat_source
C C 0.0033 0.0016 'International Tables Vol C Tables 4.2.6.8 and 6.1.1.4'
H H 0.0000 0.0000 'International Tables Vol C Tables 4.2.6.8 and 6.1.1.4'
N N 0.0061 0.0033 'International Tables Vol C Tables 4.2.6.8 and 6.1.1.4'
Fe Fe 0.3463 0.8444 'International Tables Vol C Tables 4.2.6.8 and 6.1.1.4'
Cl Cl 0.1484 0.1585 'International Tables Vol C Tables 4.2.6.8 and 6.1.1.4'
O O 0.0106 0.0060 'International Tables Vol C Tables 4.2.6.8 and 6.1.1.4'

loop_
_geom_angle_atom_site_label_1
_geom_angle_atom_site_label_2
_geom_angle_atom_site_label_3
_geom_angle
_geom_angle_site_symmetry_1
_geom_angle_site_symmetry_3
_geom_angle_publ_flag
N2 Fe1 N2 155.65(10) . 2 ?
N2 Fe1 N9 72.29(6) . . ?
N2 Fe1 N9 127.92(6) 2 . ?
N9 Fe1 N9 85.24(9) 2 . ?
N2 Fe1 N14 72.05(6) . . ?
N2 Fe1 N14 90.24(6) 2 . ?
N9 Fe1 N14 106.03(6) 2 . ?
N9 Fe1 N14 141.63(6) . . ?
N14 Fe1 N14 87.83(10) . 2 ?
C3 N2 C7 118.41(17) . . ?
C3 N2 Fe1 120.52(14) . . ?
C7 N2 Fe1 121.07(13) . . ?
N2 C3 C4 123.6(2) . . ?
N2 C3 N8 112.73(17) . . ?
C4 C3 N8 123.63(19) . . ?
C5 C4 C3 116.4(2) . . ?
C4 C5 C6 121.45(19) . . ?
C7 C6 C5 116.6(2) . . ?
N2 C7 C6 123.3(2) . . ?
N2 C7 N13 112.67(17) . . ?
C6 C7 N13 124.0(2) . . ?
C12 N8 N9 110.98(17) . . ?
C12 N8 C3 129.75(17) . . ?
N9 N8 C3 118.08(16) . . ?
C10 N9 N8 105.28(16) . . ?
C10 N9 Fe1 139.45(14) . . ?
N8 N9 Fe1 115.28(13) . . ?
N9 C10 C11 111.07(19) . . ?
C12 C11 C10 105.29(19) . . ?
N8 C12 C11 107.39(18) . . ?
C17 N13 N14 111.42(18) . . ?
C17 N13 C7 130.26(19) . . ?
N14 N13 C7 118.31(17) . . ?
C15 N14 N13 104.58(18) . . ?
C15 N14 Fe1 138.91(15) . . ?
N13 N14 Fe1 114.69(12) . . ?
N14 C15 C16 111.5(2) . . ?
C17 C16 C15 105.6(2) . . ?
N13 C17 C16 106.9(2) . . ?
O19 Cl18 O22 110.76(17) . . ?
O19 Cl18 O20 109.61(16) . . ?
O22 Cl18 O20 108.03(12) . . ?
O19 Cl18 O21 109.04(12) . . ?
O22 Cl18 O21 110.78(17) . . ?
O20 Cl18 O21 108.60(13) . . ?

loop_
_geom_bond_atom_site_label_1
_geom_bond_atom_site_label_2
_geom_bond_distance
_geom_bond_site_symmetry_2
_geom_bond_publ_flag
Fe1 N2 2.1676(16) . ?
Fe1 N9 2.1808(18) . ?
Fe1 N14 2.2085(18) . ?
N2 C3 1.329(3) . ?
N2 C7 1.333(3) . ?
C3 C4 1.384(3) . ?
C3 N8 1.406(3) . ?
C4 C5 1.383(3) . ?
C5 C6 1.389(3) . ?
C6 C7 1.380(3) . ?
C7 N13 1.407(3) . ?
N8 C12 1.361(3) . ?
N8 N9 1.370(2) . ?
N9 C10 1.326(3) . ?
C10 C11 1.413(3) . ?
C11 C12 1.362(3) . ?
N13 C17 1.363(3) . ?
N13 N14 1.370(2) . ?
N14 C15 1.332(3) . ?
C15 C16 1.401(3) . ?
C16 C17 1.364(3) . ?
Cl18 O19 1.423(2) . ?
Cl18 O22 1.424(2) . ?
Cl18 O20 1.4320(19) . ?
Cl18 O21 1.441(2) . ?
